data_2242105
loop_
_publ_author_name
'Nieto, Carla I.'
'Claramunt, Rosa M.'
'Torralba, M. Carmen'
'Torres, M. Rosario'
'Elguero, Jose'

_publ_section_title
;
 Crystal structure of
 (1<i>Z</i>,4<i>Z</i>)-2,4-dimethyl-3<i>H</i>-benzo[<i>b</i>][1,4]diazepine
;
_journal_coeditor_code HB7662
_journal_issue 5
_journal_name_full 'Acta Crystallographica, Section E'
_journal_page_first 647
_journal_page_last 650
_journal_paper_doi 10.1107/S2056989017004972
_journal_volume 73
_journal_year 2017
_chemical_formula_iupac 'C11 H12 N2'
_chemical_formula_moiety 'C11 H12 N2'
_chemical_formula_sum 'C11 H12 N2'
_chemical_formula_weight 172.23
_chemical_name_systematic
;
(1<i>Z</i>,4<i>Z</i>)-2,4-dimethyl-3<i>H</i>-benzo[<i>b</i>][1,4]diazepine
;
_space_group_IT_number 14
_symmetry_cell_setting monoclinic
_symmetry_space_group_name_Hall '-P 2ybc'
_symmetry_space_group_name_H-M 'P 1 21/c 1'
_atom_sites_solution_hydrogens geom
_atom_sites_solution_primary direct
_atom_sites_solution_secondary difmap
_audit_creation_method SHELXL-97
_cell_angle_alpha 90.00
_cell_angle_beta 114.531(3)
_cell_angle_gamma 90.00
_cell_formula_units_Z 4
_cell_length_a 11.8226(16)
_cell_length_b 6.6305(9)
_cell_length_c 13.3557(19)
_cell_measurement_reflns_used 974
_cell_measurement_temperature 296(2)
_cell_measurement_theta_max 20.09
_cell_measurement_theta_min 3.09
_cell_volume 952.4(2)
_computing_cell_refinement
;
SAINT (Bruker, 2004)
;
_computing_data_collection
;
SMART (Bruker, 2004)
;
_computing_data_reduction
;
SAINT (Bruker, 2004)
;
_computing_molecular_graphics
;
SHELXTL (Sheldrick, 2008)
;
_computing_publication_material
;
SHELXTL (Sheldrick, 2008)
;
_computing_structure_refinement
;
SHELXL97 (Sheldrick, 2008)
;
_computing_structure_solution
;
SHELXS97 (Sheldrick, 2008)
;
_diffrn_ambient_temperature 296(2)
_diffrn_measured_fraction_theta_full 1.000
_diffrn_measured_fraction_theta_max 1.000
_diffrn_measurement_device_type 'Bruker SMART CCD'
_diffrn_measurement_method 'phi and omega scans'
_diffrn_radiation_monochromator graphite
_diffrn_radiation_source 'fine-focus sealed tube'
_diffrn_radiation_type MoK\a
_diffrn_radiation_wavelength 0.71073
_diffrn_reflns_av_R_equivalents 0.0716
_diffrn_reflns_av_sigmaI/netI 0.0803
_diffrn_reflns_limit_h_max 14
_diffrn_reflns_limit_h_min -13
_diffrn_reflns_limit_k_max 8
_diffrn_reflns_limit_k_min -8
_diffrn_reflns_limit_l_max 12
_diffrn_reflns_limit_l_min -16
_diffrn_reflns_number 7529
_diffrn_reflns_theta_full 26.00
_diffrn_reflns_theta_max 26.00
_diffrn_reflns_theta_min 1.89
_exptl_absorpt_coefficient_mu 0.073
_exptl_absorpt_correction_type none
_exptl_crystal_colour colorless
_exptl_crystal_density_diffrn 1.201
_exptl_crystal_density_method 'not measured'
_exptl_crystal_description prismatic
_exptl_crystal_F_000 368
_exptl_crystal_size_max 0.18
_exptl_crystal_size_mid 0.13
_exptl_crystal_size_min 0.10
_refine_diff_density_max 0.175
_refine_diff_density_min -0.151
_refine_ls_extinction_method none
_refine_ls_goodness_of_fit_ref 0.993
_refine_ls_hydrogen_treatment constr
_refine_ls_matrix_type full
_refine_ls_number_parameters 118
_refine_ls_number_reflns 1876
_refine_ls_number_restraints 0
_refine_ls_restrained_S_all 0.993
_refine_ls_R_factor_all 0.1238
_refine_ls_R_factor_gt 0.0514
_refine_ls_shift/su_max 0.000
_refine_ls_shift/su_mean 0.000
_refine_ls_structure_factor_coef Fsqd
_refine_ls_weighting_details 'calc w=1/[\s^2^(Fo^2^)+(0.0600P)^2^] where P=(Fo^2^+2Fc^2^)/3'
_refine_ls_weighting_scheme calc
_refine_ls_wR_factor_gt 0.1204
_refine_ls_wR_factor_ref 0.1457
_reflns_number_gt 878
_reflns_number_total 1876
_reflns_threshold_expression I>2\s(I)
_cod_data_source_file hb7662.cif
_cod_data_source_block I
_cod_original_sg_symbol_H-M 'P 21/c'
_cod_database_code 2242105

loop_
_symmetry_equiv_pos_as_xyz
'x, y, z'
'-x, y+1/2, -z+1/2'
'-x, -y, -z'
'x, -y-1/2, z-1/2'

loop_
_atom_site_type_symbol
_atom_site_label
_atom_site_fract_x
_atom_site_fract_y
_atom_site_fract_z
_atom_site_U_iso_or_equiv
_atom_site_adp_type
_atom_site_calc_flag
_atom_site_refinement_flags
_atom_site_occupancy
_atom_site_symmetry_multiplicity
_atom_site_disorder_assembly
_atom_site_disorder_group
N N1 0.3543(2) 0.4619(3) 0.32401(16) 0.0491(6) Uani d . 1 1 . .
C C2 0.3699(2) 0.6414(4) 0.2963(2) 0.0490(7) Uani d . 1 1 . .
C C3 0.2695(3) 0.7496(4) 0.2027(2) 0.0551(8) Uani d . 1 1 . .
H H3A 0.1911 0.7421 0.2095 0.066 Uiso calc R 1 1 . .
H H3B 0.2911 0.8904 0.2011 0.066 Uiso calc R 1 1 . .
C C4 0.2606(2) 0.6429(4) 0.1002(2) 0.0511(7) Uani d . 1 1 . .
C C5A 0.1784(2) 0.3600(4) 0.1489(2) 0.0415(6) Uani d . 1 1 . .
N N5 0.21672(19) 0.4640(3) 0.07648(17) 0.0498(6) Uani d . 1 1 . .
C C6 0.0737(2) 0.2360(4) 0.0995(2) 0.0542(7) Uani d . 1 1 . .
H H6 0.0330 0.2313 0.0231 0.065 Uiso calc R 1 1 . .
C C7 0.0299(3) 0.1214(4) 0.1614(3) 0.0631(8) Uani d . 1 1 . .
H H7 -0.0415 0.0439 0.1274 0.076 Uiso calc R 1 1 . .
C C8 0.0930(3) 0.1223(4) 0.2750(3) 0.0602(8) Uani d . 1 1 . .
H H8 0.0635 0.0462 0.3176 0.072 Uiso calc R 1 1 . .
C C9 0.1986(3) 0.2348(4) 0.3245(2) 0.0502(7) Uani d . 1 1 . .
H H9 0.2428 0.2284 0.4005 0.060 Uiso calc R 1 1 . .
C C9A 0.2416(2) 0.3593(3) 0.2635(2) 0.0402(6) Uani d . 1 1 . .
C C10 0.4921(3) 0.7461(5) 0.3555(3) 0.0776(10) Uani d . 1 1 . .
H H10A 0.5475 0.6599 0.4125 0.116 Uiso calc R 1 1 . .
H H10B 0.4795 0.8690 0.3875 0.116 Uiso calc R 1 1 . .
H H10C 0.5277 0.7765 0.3043 0.116 Uiso calc R 1 1 . .
C C11 0.3111(3) 0.7471(5) 0.0277(2) 0.0799(10) Uani d . 1 1 . .
H H11A 0.3008 0.6616 -0.0335 0.120 Uiso calc R 1 1 . .
H H11B 0.3979 0.7752 0.0692 0.120 Uiso calc R 1 1 . .
H H11C 0.2671 0.8713 0.0011 0.120 Uiso calc R 1 1 . .

loop_
_atom_site_aniso_label
_atom_site_aniso_U_11
_atom_site_aniso_U_22
_atom_site_aniso_U_33
_atom_site_aniso_U_12
_atom_site_aniso_U_13
_atom_site_aniso_U_23
N1 0.0538(15) 0.0523(13) 0.0416(13) -0.0049(12) 0.0203(11) -0.0059(11)
C2 0.0515(18) 0.0539(17) 0.0451(16) -0.0062(16) 0.0236(14) -0.0099(15)
C3 0.0600(19) 0.0378(14) 0.073(2) 0.0002(14) 0.0327(16) 0.0001(15)
C4 0.0464(17) 0.0558(17) 0.0468(17) 0.0072(15) 0.0151(13) 0.0147(15)
C5A 0.0424(16) 0.0413(14) 0.0422(16) 0.0054(13) 0.0191(13) -0.0004(13)
N5 0.0508(14) 0.0570(14) 0.0399(13) 0.0007(12) 0.0173(11) 0.0043(12)
C6 0.0423(18) 0.0525(16) 0.0603(19) 0.0003(14) 0.0138(15) -0.0073(15)
C7 0.0497(19) 0.0468(17) 0.090(3) -0.0045(14) 0.0267(19) -0.0044(17)
C8 0.069(2) 0.0457(17) 0.080(2) -0.0021(16) 0.0448(19) 0.0037(16)
C9 0.062(2) 0.0426(15) 0.0522(17) 0.0007(14) 0.0304(15) 0.0014(13)
C9A 0.0424(15) 0.0377(13) 0.0438(16) 0.0018(12) 0.0211(13) -0.0043(13)
C10 0.064(2) 0.080(2) 0.081(2) -0.0249(17) 0.0227(18) -0.0128(18)
C11 0.089(2) 0.087(2) 0.069(2) -0.0131(19) 0.0372(19) 0.0183(18)

loop_
_atom_type_symbol
_atom_type_description
_atom_type_scat_dispersion_real
_atom_type_scat_dispersion_imag
_atom_type_scat_source
C C 0.0033 0.0016 'International Tables Vol C Tables 4.2.6.8 and 6.1.1.4'
H H 0.0000 0.0000 'International Tables Vol C Tables 4.2.6.8 and 6.1.1.4'
N N 0.0061 0.0033 'International Tables Vol C Tables 4.2.6.8 and 6.1.1.4'

loop_
_geom_angle_atom_site_label_1
_geom_angle_atom_site_label_2
_geom_angle_atom_site_label_3
_geom_angle_site_symmetry_1
_geom_angle_site_symmetry_3
_geom_angle
C2 N1 C9A . . 119.7(2)
N1 C2 C10 . . 120.0(3)
N1 C2 C3 . . 121.7(2)
C10 C2 C3 . . 118.3(3)
C4 C3 C2 . . 105.4(2)
C4 C3 H3A . . 110.7
C2 C3 H3A . . 110.7
C4 C3 H3B . . 110.7
C2 C3 H3B . . 110.7
H3A C3 H3B . . 108.8
N5 C4 C3 . . 121.9(2)
N5 C4 C11 . . 119.7(3)
C3 C4 C11 . . 118.3(3)
C9A C5A N5 . . 125.2(2)
C9A C5A C6 . . 118.7(2)
N5 C5A C6 . . 115.9(2)
C4 N5 C5A . . 119.8(2)
C7 C6 C5A . . 121.4(3)
C7 C6 H6 . . 119.3
C5A C6 H6 . . 119.3
C8 C7 C6 . . 119.4(3)
C8 C7 H7 . . 120.3
C6 C7 H7 . . 120.3
C9 C8 C7 . . 120.1(3)
C9 C8 H8 . . 120.0
C7 C8 H8 . . 120.0
C8 C9 C9A . . 121.4(3)
C8 C9 H9 . . 119.3
C9A C9 H9 . . 119.3
C5A C9A C9 . . 118.9(2)
C5A C9A N1 . . 125.0(2)
C9 C9A N1 . . 115.8(2)
C2 C10 H10A . . 109.5
C2 C10 H10B . . 109.5
H10A C10 H10B . . 109.5
C2 C10 H10C . . 109.5
H10A C10 H10C . . 109.5
H10B C10 H10C . . 109.5
C4 C11 H11A . . 109.5
C4 C11 H11B . . 109.5
H11A C11 H11B . . 109.5
C4 C11 H11C . . 109.5
H11A C11 H11C . . 109.5
H11B C11 H11C . . 109.5

loop_
_geom_bond_atom_site_label_1
_geom_bond_atom_site_label_2
_geom_bond_site_symmetry_2
_geom_bond_distance
N1 C2 . 1.283(3)
N1 C9A . 1.412(3)
C2 C10 . 1.499(4)
C2 C3 . 1.502(3)
C3 C4 . 1.505(3)
C3 H3A . 0.9700
C3 H3B . 0.9700
C4 N5 . 1.281(3)
C4 C11 . 1.500(4)
C5A C9A . 1.396(3)
C5A N5 . 1.407(3)
C5A C6 . 1.402(3)
C6 C7 . 1.373(4)
C6 H6 . 0.9300
C7 C8 . 1.385(4)
C7 H7 . 0.9300
C8 C9 . 1.367(4)
C8 H8 . 0.9300
C9 C9A . 1.396(3)
C9 H9 . 0.9300
C10 H10A . 0.9600
C10 H10B . 0.9600
C10 H10C . 0.9600
C11 H11A . 0.9600
C11 H11B . 0.9600
C11 H11C . 0.9600

loop_
_geom_torsion_atom_site_label_1
_geom_torsion_atom_site_label_2
_geom_torsion_atom_site_label_3
_geom_torsion_atom_site_label_4
_geom_torsion_site_symmetry_1
_geom_torsion_site_symmetry_2
_geom_torsion_site_symmetry_3
_geom_torsion_site_symmetry_4
_geom_torsion
C9A N1 C2 C10 . . . . -176.0(2)
C9A N1 C2 C3 . . . . 1.9(3)
N1 C2 C3 C4 . . . . -70.2(3)
C10 C2 C3 C4 . . . . 107.8(3)
C2 C3 C4 N5 . . . . 70.2(3)
C2 C3 C4 C11 . . . . -106.6(3)
C3 C4 N5 C5A . . . . -1.8(4)
C11 C4 N5 C5A . . . . 175.0(2)
C9A C5A N5 C4 . . . . -41.4(4)
C6 C5A N5 C4 . . . . 143.8(2)
C9A C5A C6 C7 . . . . 2.6(4)
N5 C5A C6 C7 . . . . 177.7(2)
C5A C6 C7 C8 . . . . -2.4(4)
C6 C7 C8 C9 . . . . -0.7(4)
C7 C8 C9 C9A . . . . 3.6(4)
N5 C5A C9A C9 . . . . -174.3(2)
C6 C5A C9A C9 . . . . 0.3(3)
N5 C5A C9A N1 . . . . -0.5(4)
C6 C5A C9A N1 . . . . 174.1(2)
C8 C9 C9A C5A . . . . -3.3(4)
C8 C9 C9A N1 . . . . -177.7(2)
C2 N1 C9A C5A . . . . 42.0(3)
C2 N1 C9A C9 . . . . -144.0(2)
